data_1535505
loop_
_publ_author_name
'Hoffmann, S.'
'Faessler, T.F.'
'Hoch, C.'
'Roehr, C.'

_publ_section_title
;
 Alkali metal tetrelide-tetrelates: "double salts" with (E4)(4-) Zintl
 anions (E = Si, Ge) and the first dimeric cyclotrisilicate ions (Si6
 O17)(10-)
;
_journal_name_full 'Angew. Chem. Int. ed.'
_journal_page_first 4398
_journal_page_last 4400
_journal_volume 40
_journal_year 2001
_chemical_formula_sum 'O17 Rb14 Si10'
_chemical_name_systematic 'Rb14 (Si4) (Si6 O17)'
_space_group_IT_number 14
_symmetry_space_group_name_Hall '-P 2ybc'
_symmetry_space_group_name_H-M 'P 1 21/c 1'
_cell_angle_alpha 90
_cell_angle_beta 103.57
_cell_angle_gamma 90
_cell_formula_units_Z 4
_cell_length_a 14.606
_cell_length_b 7.926
_cell_length_c 32.864
_cell_volume 3698.363
_citation_journal_id_ASTM ACIEF5
_cod_data_source_file Hoffmann_ACIEF5_2001_290.cif
_cod_data_source_block O17Rb14Si10
_cod_database_code 1535505

loop_
_symmetry_equiv_pos_as_xyz
x,y,z
-x,y+1/2,-z+1/2
-x,-y,-z
x,-y-1/2,z-1/2

loop_
_atom_site_label
_atom_site_type_symbol
_atom_site_fract_x
_atom_site_fract_y
_atom_site_fract_z
_atom_site_occupancy
_atom_site_U_iso_or_equiv
Si4 Si-1 0.1748 0.2711 0.0198 1 0.0
O15 O-2 0.1224 0.2237 0.1861 1 0.0
Si8 Si+4 0.7747 0.8159 0.3008 1 0.0
Rb10 Rb+1 0.80658 0.4695 0.12865 1 0.0
O6 O-2 0.7028 0.5214 0.1986 1 0.0
Rb12 Rb+1 0.55802 0.5099 0.06647 1 0.0
Si10 Si+4 0.8871 0.1409 0.3265 1 0.0
Rb2 Rb+1 0.43906 0.1387 0.13941 1 0.0
Rb1 Rb+1 0.94641 0.5535 0.24247 1 0.0
Rb9 Rb+1 0.29645 0.5526 0.11568 1 0.0
O4 O-2 0.4301 -0.203 0.1781 1 0.0
O11 O-2 0.9383 0.2381 0.1839 1 0.0
Si6 Si+4 0.6123 0.3946 0.1759 1 0.0
Rb8 Rb+1 0.6586 -0.0154 0.10829 1 0.0
O13 O-2 0.9036 0.2604 0.2911 1 0.0
Rb5 Rb+1 0.93542 0.9012 0.14462 1 0.0
Si2 Si-1 0.3423 0.2901 0.0232 1 0.0
Si5 Si+4 0.715 0.7277 0.2019 1 0.0
O17 O-2 0.7938 0.0198 0.3043 1 0.0
Rb7 Rb+1 0.16256 0.0544 0.1099 1 0.0
Rb6 Rb+1 0.70865 0.4023 0.28771 1 0.0
O3 O-2 0.5852 0.276 0.2111 1 0.0
O8 O-2 0.6146 0.8135 0.1801 1 0.0
O2 O-2 0.6391 0.3047 0.1372 1 0.0
O1 O-2 0.8007 0.791 0.183 1 0.0
Rb11 Rb+1 0.9066 1.1298 0.03295 1 0.0
O10 O-2 0.7086 0.755 0.328 1 0.0
Si1 Si-1 0.241 -0.4878 -0.0072 1 0.0
Rb14 Rb+1 1.01541 0.5426 0.06616 1 0.0
O16 O-2 0.0245 0.5056 0.1604 1 0.0
O5 O-2 0.4916 -0.2084 0.106 1 0.0
O14 O-2 0.8684 0.2251 0.3671 1 0.0
O9 O-2 0.7339 0.778 0.252 1 0.0
Si7 Si+4 0.5092 -0.2628 0.1538 1 0.0
Si3 Si-1 0.77 -0.2447 0.0419 1 0.0
Si9 Si+4 0.0137 0.2939 0.1594 1 0.0
O12 O-2 0.9916 0.2279 0.113 1 0.0
Rb13 Rb+1 0.3845 -0.1327 0.0278 1 0.0
Rb4 Rb+1 0.44741 0.4892 0.24188 1 0.0
O7 O-2 0.5219 0.5301 0.1576 1 0.0
Rb3 Rb+1 0.78914 0.137 0.21524 1 0.0
